data_4332821
loop_
_publ_author_name
'Neukirch, Michael'
'Tragl, Sonja'
'Meyer, H.-J\"urgen'

_publ_section_title
;
 Syntheses and Structural Properties of Rare Earth Carbodiimides
;
_journal_issue 20
_journal_name_full 'Inorganic Chemistry'
_journal_page_first 8188
_journal_page_last 8193
_journal_paper_doi 10.1021/ic0608952
_journal_volume 45
_journal_year 2006
_chemical_formula_moiety Lu2(CN2)3
_chemical_formula_sum 'C3 Lu2 N6'
_chemical_formula_weight 470.03
_chemical_name_common Luthetiumcarbodiimide
_chemical_name_systematic
; 
 ? 
;
_space_group_IT_number 155
_symmetry_cell_setting trigonal
_symmetry_space_group_name_Hall 'R 3 2"'
_symmetry_space_group_name_H-M 'R 3 2 :H'
_atom_sites_solution_hydrogens geom
_atom_sites_solution_primary direct
_atom_sites_solution_secondary difmap
_audit_creation_method SHELXL-97
_cell_angle_alpha 90.00
_cell_angle_beta 90.00
_cell_angle_gamma 120.00
_cell_formula_units_Z 3
_cell_length_a 6.2732(8)
_cell_length_b 6.2732(8)
_cell_length_c 14.681(2)
_cell_measurement_temperature 293(2)
_cell_measurement_theta_max 30.19
_cell_measurement_theta_min 4.00
_cell_volume 500.34(11)
_computing_structure_refinement 'SHELXL-97 (Sheldrick, 1997)'
_computing_structure_solution 'SHELXS-97 (Sheldrick, 1990)'
_diffrn_ambient_temperature 293(2)
_diffrn_measured_fraction_theta_full 1.000
_diffrn_measured_fraction_theta_max 1.000
_diffrn_measurement_device_type 'STOE IPDS'
_diffrn_measurement_method phi-scans
_diffrn_radiation_monochromator graphite
_diffrn_radiation_source 'fine-focus sealed tube'
_diffrn_radiation_type MoK\a
_diffrn_radiation_wavelength 0.71073
_diffrn_reflns_av_R_equivalents 0.0614
_diffrn_reflns_av_sigmaI/netI 0.0244
_diffrn_reflns_limit_h_max 8
_diffrn_reflns_limit_h_min -8
_diffrn_reflns_limit_k_max 8
_diffrn_reflns_limit_k_min -8
_diffrn_reflns_limit_l_max 20
_diffrn_reflns_limit_l_min -20
_diffrn_reflns_number 3029
_diffrn_reflns_theta_full 30.19
_diffrn_reflns_theta_max 30.19
_diffrn_reflns_theta_min 4.00
_exptl_absorpt_coefficient_mu 29.351
_exptl_absorpt_correction_type numerical
_exptl_crystal_colour colourless
_exptl_crystal_density_diffrn 4.680
_exptl_crystal_density_method 'not measured'
_exptl_crystal_description unregular
_exptl_crystal_F_000 606
_exptl_crystal_size_max 0.13
_exptl_crystal_size_mid 0.08
_exptl_crystal_size_min 0.08
_refine_diff_density_max 0.889
_refine_diff_density_min -4.066
_refine_diff_density_rms 0.471
_refine_ls_abs_structure_details 'Flack H D (1983), Acta Cryst. A39, 876-881'
_refine_ls_abs_structure_Flack 0.0(6)
_refine_ls_extinction_method none
_refine_ls_goodness_of_fit_ref 1.200
_refine_ls_hydrogen_treatment mixed
_refine_ls_matrix_type full
_refine_ls_number_parameters 19
_refine_ls_number_reflns 344
_refine_ls_number_restraints 0
_refine_ls_restrained_S_all 1.200
_refine_ls_R_factor_all 0.0208
_refine_ls_R_factor_gt 0.0199
_refine_ls_shift/su_max 0.006
_refine_ls_shift/su_mean 0.001
_refine_ls_structure_factor_coef Fsqd
_refine_ls_weighting_details 'calc w=1/[\s^2^(Fo^2^)+(0.0330P)^2^+0.0000P] where P=(Fo^2^+2Fc^2^)/3'
_refine_ls_weighting_scheme calc
_refine_ls_wR_factor_gt 0.0524
_refine_ls_wR_factor_ref 0.0526
_reflns_number_gt 327
_reflns_number_total 344
_reflns_threshold_expression >2sigma(I)
_cod_data_source_file ic0608952sup1.cif
_cod_data_source_block c:\shelx97\146a_2
_cod_original_cell_volume 500.34(12)
_cod_original_sg_symbol_H-M R32
_cod_database_code 4332821

loop_
_symmetry_equiv_pos_as_xyz
'x, y, z'
'-y, x-y, z'
'y, x, -z'
'-x+y, -x, z'
'-x, -x+y, -z'
'x-y, -y, -z'
'x+2/3, y+1/3, z+1/3'
'-y+2/3, x-y+1/3, z+1/3'
'y+2/3, x+1/3, -z+1/3'
'-x+y+2/3, -x+1/3, z+1/3'
'-x+2/3, -x+y+1/3, -z+1/3'
'x-y+2/3, -y+1/3, -z+1/3'
'x+1/3, y+2/3, z+2/3'
'-y+1/3, x-y+2/3, z+2/3'
'y+1/3, x+2/3, -z+2/3'
'-x+y+1/3, -x+2/3, z+2/3'
'-x+1/3, -x+y+2/3, -z+2/3'
'x-y+1/3, -y+2/3, -z+2/3'

loop_
_atom_site_label
_atom_site_type_symbol
_atom_site_fract_x
_atom_site_fract_y
_atom_site_fract_z
_atom_site_U_iso_or_equiv
_atom_site_adp_type
_atom_site_occupancy
_atom_site_symmetry_multiplicity
_atom_site_calc_flag
_atom_site_refinement_flags
Lu1 Lu 1.0000 0.0000 0.17160(2) 0.00820(13) Uani 1 3 d S
N1 N 0.7406(14) 0.0694(14) 0.0787(5) 0.0175(12) Uani 1 1 d .
C1 C 1.2975(18) 0.2975(18) 0.0000 0.0126(18) Uani 1 2 d S

loop_
_atom_site_aniso_label
_atom_site_aniso_U_11
_atom_site_aniso_U_22
_atom_site_aniso_U_33
_atom_site_aniso_U_23
_atom_site_aniso_U_13
_atom_site_aniso_U_12
Lu1 0.00919(16) 0.00919(16) 0.00623(18) 0.000 0.000 0.00459(8)
N1 0.023(3) 0.020(3) 0.015(3) -0.004(2) -0.004(3) 0.015(3)
C1 0.010(3) 0.010(3) 0.017(5) 0.0020(17) -0.0020(17) 0.003(3)

loop_
_atom_type_symbol
_atom_type_description
_atom_type_scat_dispersion_real
_atom_type_scat_dispersion_imag
_atom_type_scat_source
Lu Lu -0.4720 5.8584 'International Tables Vol C Tables 4.2.6.8 and 6.1.1.4'
C C 0.0033 0.0016 'International Tables Vol C Tables 4.2.6.8 and 6.1.1.4'
N N 0.0061 0.0033 'International Tables Vol C Tables 4.2.6.8 and 6.1.1.4'

loop_
_geom_angle_atom_site_label_1
_geom_angle_atom_site_label_2
_geom_angle_atom_site_label_3
_geom_angle
_geom_angle_site_symmetry_1
_geom_angle_site_symmetry_3
N1 Lu1 N1 94.2(2) 11_655 12
N1 Lu1 N1 94.2(2) 11_655 9_545
N1 Lu1 N1 94.2(2) 12 9_545
N1 Lu1 N1 68.2(3) 11_655 2_645
N1 Lu1 N1 130.59(14) 12 2_645
N1 Lu1 N1 131.33(13) 9_545 2_645
N1 Lu1 N1 130.59(14) 11_655 .
N1 Lu1 N1 131.33(13) 12 .
N1 Lu1 N1 68.2(3) 9_545 .
N1 Lu1 N1 89.1(2) 2_645 .
N1 Lu1 N1 131.33(13) 11_655 4_765
N1 Lu1 N1 68.2(3) 12 4_765
N1 Lu1 N1 130.59(14) 9_545 4_765
N1 Lu1 N1 89.1(2) 2_645 4_765
N1 Lu1 N1 89.1(2) . 4_765
N1 Lu1 Lu1 38.53(16) 11_655 9_535
N1 Lu1 Lu1 130.5(2) 12 9_535
N1 Lu1 Lu1 101.4(2) 9_545 9_535
N1 Lu1 Lu1 37.71(17) 2_645 9_535
N1 Lu1 Lu1 97.97(19) . 9_535
N1 Lu1 Lu1 125.6(2) 4_765 9_535
N1 Lu1 Lu1 101.4(2) 11_655 9_645
N1 Lu1 Lu1 38.53(16) 12 9_645
N1 Lu1 Lu1 130.5(2) 9_545 9_645
N1 Lu1 Lu1 97.97(19) 2_645 9_645
N1 Lu1 Lu1 125.6(2) . 9_645
N1 Lu1 Lu1 37.71(17) 4_765 9_645
Lu1 Lu1 Lu1 119.842(1) 9_535 9_645
N1 Lu1 Lu1 130.5(2) 11_655 9_545
N1 Lu1 Lu1 101.4(2) 12 9_545
N1 Lu1 Lu1 38.53(16) 9_545 9_545
N1 Lu1 Lu1 125.6(2) 2_645 9_545
N1 Lu1 Lu1 37.71(17) . 9_545
N1 Lu1 Lu1 97.97(19) 4_765 9_545
Lu1 Lu1 Lu1 119.841(1) 9_535 9_545
Lu1 Lu1 Lu1 119.841(1) 9_645 9_545
C1 N1 Lu1 133.8(6) 2_645 9_545
C1 N1 Lu1 121.4(6) 2_645 .
Lu1 N1 Lu1 103.8(3) 9_545 .
N1 C1 N1 178.0(13) 4_765 5_765

loop_
_geom_bond_atom_site_label_1
_geom_bond_atom_site_label_2
_geom_bond_distance
_geom_bond_site_symmetry_2
Lu1 N1 2.282(7) 11_655
Lu1 N1 2.282(7) 12
Lu1 N1 2.282(7) 9_545
Lu1 N1 2.325(6) 2_645
Lu1 N1 2.325(6) .
Lu1 N1 2.325(6) 4_765
Lu1 Lu1 3.6247(5) 9_535
Lu1 Lu1 3.6247(5) 9_645
Lu1 Lu1 3.6248(5) 9_545
N1 C1 1.216(7) 2_645
N1 Lu1 2.282(7) 9_545
C1 N1 1.216(7) 4_765
C1 N1 1.216(7) 5_765

loop_
_geom_torsion_atom_site_label_1
_geom_torsion_atom_site_label_2
_geom_torsion_atom_site_label_3
_geom_torsion_atom_site_label_4
_geom_torsion
_geom_torsion_site_symmetry_1
_geom_torsion_site_symmetry_4
N1 Lu1 N1 C1 -83.2(5) 11_655 2_645
N1 Lu1 N1 C1 125.0(6) 12 2_645
N1 Lu1 N1 C1 -159.3(5) 9_545 2_645
N1 Lu1 N1 C1 -23.5(6) 2_645 2_645
N1 Lu1 N1 C1 65.7(5) 4_765 2_645
Lu1 Lu1 N1 C1 -60.2(6) 9_535 2_645
Lu1 Lu1 N1 C1 75.7(7) 9_645 2_645
Lu1 Lu1 N1 C1 170.0(9) 9_545 2_645
N1 Lu1 N1 Lu1 106.8(4) 11_655 9_545
N1 Lu1 N1 Lu1 -44.9(4) 12 9_545
N1 Lu1 N1 Lu1 30.7(4) 9_545 9_545
N1 Lu1 N1 Lu1 166.6(4) 2_645 9_545
N1 Lu1 N1 Lu1 -104.3(5) 4_765 9_545
Lu1 Lu1 N1 Lu1 129.8(2) 9_535 9_545
Lu1 Lu1 N1 Lu1 -94.3(3) 9_645 9_545
